data_7247734
loop_
_publ_author_name
'Baraboshkin, Nikita M.'
'Zelenov, Victor P.'
'Fedyanin, Ivan V.'

_publ_section_title
;
 What are the prospects of [1,2,5]oxadiazolo[3,4-c]cinnoline 5-oxides,
 1,5-dioxides and their nitro derivatives as high-energy-density
 materials? Synthesis, experimental and predicted crystal structures, and
 calculated explosive properties
;
_journal_issue 48
_journal_name_full CrystEngComm
_journal_page_first 6719
_journal_page_last 6739
_journal_paper_doi 10.1039/D3CE00964E
_journal_volume 25
_journal_year 2023
_chemical_formula_moiety 'C8 H4 N4 O2'
_chemical_formula_sum 'C8 H4 N4 O2'
_chemical_formula_weight 188.15
_space_group_crystal_system monoclinic
_space_group_IT_number 14
_space_group_name_Hall '-P 2ybc'
_space_group_name_H-M_alt 'P 1 21/c 1'
_atom_sites_solution_hydrogens geom
_atom_sites_solution_primary dual
_atom_sites_solution_secondary difmap
_audit_creation_date 2023-02-15
_audit_creation_method
;
Olex2 1.3
(compiled 2019.09.11 svn.r3662 for OlexSys, GUI svn.r5938)
;
_audit_update_record
;
2023-08-15 deposited with the CCDC.	2023-11-14 downloaded from the CCDC.
;
_cell_angle_alpha 90
_cell_angle_beta 99.3886(18)
_cell_angle_gamma 90
_cell_formula_units_Z 4
_cell_length_a 7.74397(15)
_cell_length_b 5.37413(10)
_cell_length_c 18.7390(3)
_cell_measurement_reflns_used 5623
_cell_measurement_temperature 99.97(15)
_cell_measurement_theta_max 76.5310
_cell_measurement_theta_min 5.7650
_cell_volume 769.42(2)
_computing_cell_refinement 'CrysAlisPro 1.171.42.79a (Rigaku OD, 2022)'
_computing_data_collection 'CrysAlisPro 1.171.42.79a (Rigaku OD, 2022)'
_computing_data_reduction 'CrysAlisPro 1.171.42.79a (Rigaku OD, 2022)'
_computing_molecular_graphics 'Olex2 1.3 (Dolomanov et al., 2009)'
_computing_publication_material 'Olex2 1.3 (Dolomanov et al., 2009)'
_computing_structure_refinement 'ShelXL 2018/3 (Sheldrick, 2015)'
_computing_structure_solution 'SHELXT 2014/5 (Sheldrick, 2014)'
_diffrn_ambient_environment N~2~
_diffrn_ambient_temperature 99.97(15)
_diffrn_detector 'Hybrid Pixel Array Detector'
_diffrn_detector_area_resol_mean 10.0000
_diffrn_detector_type HyPix
_diffrn_measured_fraction_theta_full 1.000
_diffrn_measured_fraction_theta_max 0.996
_diffrn_measurement_details
;
List of Runs (angles in degrees, time in seconds):

  # Type    Start    End  Width  t~exp~   \w     \q     \k     \f   Frames
#--------------------------------------------------------------------------
  1  \w     40.00  79.00   0.50    0.25    --  107.75-125.00   0.00   78
  2  \w     39.00 111.00   0.50    0.25    --  107.75-125.00-120.00  144
  3  \w    -62.00  24.00   0.50    0.08    --  -48.68  55.00   0.00  172
  4  \w    -51.00 -14.00   0.50    0.25    --  -86.25  45.00-180.00   74
  5  \w    -63.00 -14.00   0.50    0.25    --  -86.25  55.00   0.00   98
  6  \w     61.00  87.00   0.50    0.25    --  107.75-125.00  90.00   52
  7  \w     45.00  77.00   0.50    0.25    --  107.75-125.00 120.00   64
  8  \w     82.00 109.00   0.50    0.25    --  107.75-125.00 120.00   54
  9  \w     36.00 105.00   0.50    0.25    --  107.75 -95.00 -60.00  138
 10  \w     69.00  94.00   0.50    0.25    --  107.75 -95.00-120.00   50
 11  \w     42.00  67.00   0.50    0.25    --  107.75-125.00-180.00   50
 12  \w     36.00  62.00   0.50    0.25    --  107.75 -95.00-120.00   52
 13  \w     40.00  66.00   0.50    0.25    --  107.75 -83.00 -27.90   52
 14  \w    106.00 132.00   0.50    0.25    --  107.75 -83.00 -27.90   52
 15  \w     51.00  90.00   0.50    0.25    --  107.75 -77.00  30.00   78
 16  \w     38.00  64.00   0.50    0.25    --  107.75 -61.00 150.00   52
 17  \w     36.00  71.00   0.50    0.25    --  107.75 -61.00   0.00   70
 18  \w     40.00  71.00   0.50    0.25    --  107.75 -61.00-120.00   62
 19  \w     36.00  63.00   0.50    0.25    --  107.75 -55.00-142.00   54
 20  \w     36.00 166.00   0.50    0.25    --  107.75   0.00   0.00  260
 21  \w     97.00 178.00   0.50    0.25    --  107.75  45.00 -60.00  162
 22  \w     86.00 133.00   0.50    0.25    --  107.75  77.00   0.00   94
 23  \w     95.00 178.00   0.50    0.25    --  107.75  55.00   0.00  166
 24  \w    120.00 146.00   0.50    0.25    --  107.75  30.00 -30.00   52
 25  \w    110.00 136.00   0.50    0.25    --  107.75  30.00  90.00   52
 26  \w     97.00 146.00   0.50    0.25    --  107.75  45.00 120.00   98
 27  \w     36.00 120.00   0.50    0.08    --   48.68  55.00   0.00  168
 28  \w     96.00 128.00   0.50    0.25    --  107.75 125.00-120.00   64
 29  \w    -22.00  62.00   0.50    0.08    --   48.68 -55.00-142.00  168
 30  \w    137.00 176.00   0.50    0.25    --  107.75 125.00-120.00   78
 31  \w    -25.00  26.00   0.50    0.08    --   48.68 -19.00  30.00  102
 32  \w   -120.00 -35.00   0.50    0.08    --  -48.68 -55.00-142.00  170
 33  \w   -158.00 -73.00   0.50    0.25    --  -86.25 -55.00-142.00  170
 34  \w   -118.00 -73.00   0.50    0.08    --  -48.68-125.00-180.00   90
;
_diffrn_measurement_device 'four-circle diffractometer'
_diffrn_measurement_device_type 'XtaLAB Synergy, Dualflex, HyPix'
_diffrn_measurement_method '\w scans'
_diffrn_orient_matrix_type 'CrysAlisPro convention (1999,Acta A55,543-557)'
_diffrn_orient_matrix_UB_11 -0.0134039000
_diffrn_orient_matrix_UB_12 0.0603290000
_diffrn_orient_matrix_UB_13 -0.0810875000
_diffrn_orient_matrix_UB_21 0.1525398000
_diffrn_orient_matrix_UB_22 -0.1796052000
_diffrn_orient_matrix_UB_23 -0.0051457000
_diffrn_orient_matrix_UB_31 -0.1311815000
_diffrn_orient_matrix_UB_32 -0.2150304000
_diffrn_orient_matrix_UB_33 -0.0185772000
_diffrn_radiation_monochromator mirror
_diffrn_radiation_probe x-ray
_diffrn_radiation_type 'Cu K\a'
_diffrn_radiation_wavelength 1.54184
_diffrn_reflns_av_R_equivalents 0.0311
_diffrn_reflns_av_unetI/netI 0.0201
_diffrn_reflns_Laue_measured_fraction_full 1.000
_diffrn_reflns_Laue_measured_fraction_max 0.996
_diffrn_reflns_limit_h_max 9
_diffrn_reflns_limit_h_min -9
_diffrn_reflns_limit_k_max 6
_diffrn_reflns_limit_k_min -6
_diffrn_reflns_limit_l_max 23
_diffrn_reflns_limit_l_min -23
_diffrn_reflns_number 8675
_diffrn_reflns_point_group_measured_fraction_full 1.000
_diffrn_reflns_point_group_measured_fraction_max 0.996
_diffrn_reflns_theta_full 67.684
_diffrn_reflns_theta_max 77.623
_diffrn_reflns_theta_min 4.784
_diffrn_source 'micro-focus sealed X-ray tube'
_diffrn_source_type 'PhotonJet (Cu) X-ray Source'
_exptl_absorpt_coefficient_mu 1.051
_exptl_absorpt_correction_T_max 1.000
_exptl_absorpt_correction_T_min 0.603
_exptl_absorpt_correction_type gaussian
_exptl_absorpt_process_details
;
CrysAlisPro 1.171.42.79a (Rigaku Oxford Diffraction, 2022)
Numerical absorption correction based on gaussian integration over
a multifaceted crystal model
Empirical absorption correction using spherical harmonics,
implemented in SCALE3 ABSPACK scaling algorithm.
;
_exptl_crystal_colour colorless
_exptl_crystal_density_diffrn 1.624
_exptl_crystal_description prism
_exptl_crystal_F_000 384
_exptl_crystal_size_max 0.44
_exptl_crystal_size_mid 0.14
_exptl_crystal_size_min 0.05
_refine_diff_density_max 0.212
_refine_diff_density_min -0.333
_refine_diff_density_rms 0.059
_refine_ls_extinction_method none
_refine_ls_goodness_of_fit_ref 1.041
_refine_ls_hydrogen_treatment constr
_refine_ls_matrix_type full
_refine_ls_number_parameters 127
_refine_ls_number_reflns 1627
_refine_ls_number_restraints 0
_refine_ls_restrained_S_all 1.041
_refine_ls_R_factor_all 0.0398
_refine_ls_R_factor_gt 0.0382
_refine_ls_shift/su_max 0.000
_refine_ls_shift/su_mean 0.000
_refine_ls_structure_factor_coef Fsqd
_refine_ls_weighting_details 'w=1/[\s^2^(Fo^2^)+(0.0603P)^2^+0.2643P] where P=(Fo^2^+2Fc^2^)/3'
_refine_ls_weighting_scheme calc
_refine_ls_wR_factor_gt 0.1031
_refine_ls_wR_factor_ref 0.1047
_reflns_Friedel_coverage 0.000
_reflns_number_gt 1531
_reflns_number_total 1627
_reflns_threshold_expression 'I > 2\s(I)'
_cod_data_source_file d3ce00964e2.cif
_cod_data_source_block Z-458101
_cod_depositor_comments 'Adding full bibliography for 7247734--7247739.cif.'
_cod_database_code 7247734
_shelx_shelxl_version_number 2018/3
_chemical_oxdiff_formula C8H4N4O2
_chemical_oxdiff_usercomment Z458101
_shelx_space_group_comment
;
The symmetry employed for this shelxl refinement is uniquely defined
by the following loop, which should always be used as a source of
symmetry information in preference to the above space-group names.
They are only intended as comments.
;
_shelx_estimated_absorpt_t_max 0.949
_shelx_estimated_absorpt_t_min 0.655
_reflns_odcompleteness_completeness 98.64
_reflns_odcompleteness_iscentric 1
_reflns_odcompleteness_theta 78.52
_olex2_refinement_description
;
1. Fixed Uiso
 At 1.2 times of:
  All C(H) groups
2.a Aromatic/amide H refined with riding coordinates:
 C11(H11), C8(H8), C10(H10), C9(H9)
;
_olex2_submission_special_instructions 'No special instructions were received'
_oxdiff_exptl_absorpt_empirical_details
;
Empirical correction (ABSPACK) includes:
- Absorption correction using spherical harmonics
- Frame scaling
;
_oxdiff_exptl_absorpt_empirical_full_max 1.199
_oxdiff_exptl_absorpt_empirical_full_min 0.871

loop_
_space_group_symop_operation_xyz
'x, y, z'
'-x, y+1/2, -z+1/2'
'-x, -y, -z'
'x, -y-1/2, z-1/2'

loop_
_atom_site_label
_atom_site_type_symbol
_atom_site_fract_x
_atom_site_fract_y
_atom_site_fract_z
_atom_site_U_iso_or_equiv
_atom_site_adp_type
_atom_site_occupancy
_atom_site_site_symmetry_order
_atom_site_calc_flag
_atom_site_refinement_flags_posn
_atom_site_refinement_flags_adp
_atom_site_refinement_flags_occupancy
_atom_site_disorder_assembly
_atom_site_disorder_group
O2 O 0.26178(12) 0.4976(2) 0.43414(5) 0.0338(3) Uani 1 1 d . . . . .
O6 O 0.72746(13) 0.69064(18) 0.24716(5) 0.0309(2) Uani 1 1 d . . . . .
N6 N 0.65238(13) 0.59950(19) 0.29517(5) 0.0241(2) Uani 1 1 d . . . . .
N5 N 0.50692(14) 0.70034(19) 0.30671(6) 0.0266(3) Uani 1 1 d . . . . .
N1 N 0.39296(14) 0.3183(2) 0.44626(6) 0.0294(3) Uani 1 1 d . . . . .
N3 N 0.28798(15) 0.6634(2) 0.38059(6) 0.0322(3) Uani 1 1 d . . . . .
C12 C 0.66038(15) 0.2681(2) 0.38824(6) 0.0220(3) Uani 1 1 d . . . . .
C7 C 0.73733(15) 0.3864(2) 0.33463(6) 0.0220(3) Uani 1 1 d . . . . .
C13 C 0.49771(16) 0.3750(2) 0.40074(6) 0.0234(3) Uani 1 1 d . . . . .
C11 C 0.74473(16) 0.0656(2) 0.42538(6) 0.0254(3) Uani 1 1 d . . . . .
H11 H 0.694269 -0.015851 0.462004 0.030 Uiso 1 1 calc R U . . .
C4 C 0.43318(16) 0.5864(2) 0.35996(7) 0.0252(3) Uani 1 1 d . . . . .
C8 C 0.89695(16) 0.3059(2) 0.31798(6) 0.0263(3) Uani 1 1 d . . . . .
H8 H 0.948767 0.387563 0.281782 0.032 Uiso 1 1 calc R U . . .
C10 C 0.90258(17) -0.0154(2) 0.40833(6) 0.0272(3) Uani 1 1 d . . . . .
H10 H 0.960033 -0.154328 0.433046 0.033 Uiso 1 1 calc R U . . .
C9 C 0.97821(16) 0.1053(3) 0.35508(7) 0.0281(3) Uani 1 1 d . . . . .
H9 H 1.087195 0.048402 0.344287 0.034 Uiso 1 1 calc R U . . .

loop_
_atom_site_aniso_label
_atom_site_aniso_U_11
_atom_site_aniso_U_22
_atom_site_aniso_U_33
_atom_site_aniso_U_23
_atom_site_aniso_U_13
_atom_site_aniso_U_12
O2 0.0262(5) 0.0425(6) 0.0345(5) -0.0051(4) 0.0099(4) 0.0050(4)
O6 0.0365(5) 0.0310(5) 0.0261(5) 0.0070(4) 0.0073(4) -0.0043(4)
N6 0.0264(5) 0.0238(5) 0.0215(5) 0.0007(4) 0.0026(4) -0.0015(4)
N5 0.0276(5) 0.0237(5) 0.0273(5) -0.0004(4) 0.0010(4) 0.0032(4)
N1 0.0252(5) 0.0366(6) 0.0277(5) -0.0033(4) 0.0078(4) 0.0024(4)
N3 0.0274(6) 0.0339(6) 0.0350(6) -0.0048(5) 0.0042(4) 0.0056(5)
C12 0.0233(6) 0.0246(6) 0.0179(5) -0.0031(4) 0.0028(4) 0.0004(5)
C7 0.0242(6) 0.0220(6) 0.0195(5) -0.0016(4) 0.0023(4) 0.0002(5)
C13 0.0241(6) 0.0258(6) 0.0202(5) -0.0032(4) 0.0039(4) -0.0005(5)
C11 0.0300(6) 0.0262(6) 0.0198(5) 0.0003(4) 0.0039(4) 0.0007(5)
C4 0.0244(6) 0.0255(6) 0.0248(6) -0.0050(5) 0.0013(4) 0.0017(5)
C8 0.0259(6) 0.0323(7) 0.0215(6) -0.0013(5) 0.0062(4) -0.0003(5)
C10 0.0310(6) 0.0264(6) 0.0221(6) -0.0017(5) -0.0014(5) 0.0068(5)
C9 0.0250(6) 0.0349(7) 0.0245(6) -0.0053(5) 0.0041(5) 0.0058(5)

loop_
_atom_type_symbol
_atom_type_description
_atom_type_scat_dispersion_real
_atom_type_scat_dispersion_imag
_atom_type_scat_source
C C 0.0181 0.0091 'International Tables Vol C Tables 4.2.6.8 and 6.1.1.4'
H H 0.0000 0.0000 'International Tables Vol C Tables 4.2.6.8 and 6.1.1.4'
N N 0.0311 0.0180 'International Tables Vol C Tables 4.2.6.8 and 6.1.1.4'
O O 0.0492 0.0322 'International Tables Vol C Tables 4.2.6.8 and 6.1.1.4'

loop_
_exptl_crystal_face_index_h
_exptl_crystal_face_index_k
_exptl_crystal_face_index_l
_exptl_crystal_face_perp_dist
0 0 -1 0.0701
0 0 1 0.0678
1 0 0 0.0253
-1 0 0 0.0206
0 -1 0 0.1924
0 1 0 0.2435
1 0 -1 0.0395
-1 0 1 0.0206

loop_
_geom_angle_atom_site_label_1
_geom_angle_atom_site_label_2
_geom_angle_atom_site_label_3
_geom_angle
_geom_angle_site_symmetry_1
_geom_angle_site_symmetry_3
_geom_angle_publ_flag
N3 O2 N1 112.05(9) . . ?
O6 N6 N5 118.34(10) . . ?
O6 N6 C7 116.64(10) . . ?
N5 N6 C7 125.02(10) . . ?
N6 N5 C4 114.20(10) . . ?
C13 N1 O2 104.26(10) . . ?
C4 N3 O2 104.17(10) . . ?
C7 C12 C13 114.93(11) . . ?
C11 C12 C7 119.49(11) . . ?
C11 C12 C13 125.57(11) . . ?
C12 C7 N6 120.65(11) . . ?
C8 C7 N6 118.25(11) . . ?
C8 C7 C12 121.10(11) . . ?
N1 C13 C12 131.84(12) . . ?
N1 C13 C4 109.77(11) . . ?
C4 C13 C12 118.35(11) . . ?
C12 C11 H11 120.3 . . ?
C10 C11 C12 119.31(12) . . ?
C10 C11 H11 120.3 . . ?
N5 C4 C13 126.81(11) . . ?
N3 C4 N5 123.44(12) . . ?
N3 C4 C13 109.75(11) . . ?
C7 C8 H8 120.7 . . ?
C9 C8 C7 118.63(11) . . ?
C9 C8 H8 120.7 . . ?
C11 C10 H10 119.7 . . ?
C11 C10 C9 120.55(12) . . ?
C9 C10 H10 119.7 . . ?
C8 C9 C10 120.92(11) . . ?
C8 C9 H9 119.5 . . ?
C10 C9 H9 119.5 . . ?

loop_
_geom_bond_atom_site_label_1
_geom_bond_atom_site_label_2
_geom_bond_distance
_geom_bond_site_symmetry_2
_geom_bond_publ_flag
O2 N1 1.3918(15) . ?
O2 N3 1.3815(15) . ?
O6 N6 1.2483(13) . ?
N6 N5 1.2995(15) . ?
N6 C7 1.4603(15) . ?
N5 C4 1.3721(17) . ?
N1 C13 1.3056(16) . ?
N3 C4 1.3140(17) . ?
C12 C7 1.4014(16) . ?
C12 C13 1.4382(17) . ?
C12 C11 1.3954(17) . ?
C7 C8 1.3922(17) . ?
C13 C4 1.4141(17) . ?
C11 H11 0.9500 . ?
C11 C10 1.3831(18) . ?
C8 H8 0.9500 . ?
C8 C9 1.3778(18) . ?
C10 H10 0.9500 . ?
C10 C9 1.3967(18) . ?
C9 H9 0.9500 . ?

loop_
_geom_torsion_atom_site_label_1
_geom_torsion_atom_site_label_2
_geom_torsion_atom_site_label_3
_geom_torsion_atom_site_label_4
_geom_torsion
_geom_torsion_site_symmetry_1
_geom_torsion_site_symmetry_2
_geom_torsion_site_symmetry_3
_geom_torsion_site_symmetry_4
_geom_torsion_publ_flag
O2 N1 C13 C12 177.34(12) . . . . ?
O2 N1 C13 C4 -0.39(13) . . . . ?
O2 N3 C4 N5 179.80(10) . . . . ?
O2 N3 C4 C13 -0.40(13) . . . . ?
O6 N6 N5 C4 179.45(10) . . . . ?
O6 N6 C7 C12 -178.41(10) . . . . ?
O6 N6 C7 C8 2.14(16) . . . . ?
N6 N5 C4 N3 178.63(11) . . . . ?
N6 N5 C4 C13 -1.13(18) . . . . ?
N6 C7 C8 C9 179.84(10) . . . . ?
N5 N6 C7 C12 2.07(18) . . . . ?
N5 N6 C7 C8 -177.38(11) . . . . ?
N1 O2 N3 C4 0.17(13) . . . . ?
N1 C13 C4 N5 -179.68(11) . . . . ?
N1 C13 C4 N3 0.53(15) . . . . ?
N3 O2 N1 C13 0.15(13) . . . . ?
C12 C7 C8 C9 0.39(18) . . . . ?
C12 C13 C4 N5 2.24(19) . . . . ?
C12 C13 C4 N3 -177.55(10) . . . . ?
C12 C11 C10 C9 0.69(19) . . . . ?
C7 N6 N5 C4 -1.04(17) . . . . ?
C7 C12 C13 N1 -178.63(12) . . . . ?
C7 C12 C13 C4 -1.06(16) . . . . ?
C7 C12 C11 C10 -0.29(18) . . . . ?
C7 C8 C9 C10 0.01(18) . . . . ?
C13 C12 C7 N6 -0.83(16) . . . . ?
C13 C12 C7 C8 178.60(10) . . . . ?
C13 C12 C11 C10 -179.01(11) . . . . ?
C11 C12 C7 N6 -179.68(10) . . . . ?
C11 C12 C7 C8 -0.25(18) . . . . ?
C11 C12 C13 N1 0.1(2) . . . . ?
C11 C12 C13 C4 177.72(11) . . . . ?
C11 C10 C9 C8 -0.56(19) . . . . ?

loop_
_exptl_oxdiff_crystal_face_indexfrac_h
_exptl_oxdiff_crystal_face_indexfrac_k
_exptl_oxdiff_crystal_face_indexfrac_l
_exptl_oxdiff_crystal_face_x
_exptl_oxdiff_crystal_face_y
_exptl_oxdiff_crystal_face_z
0.0002 -0.0000 -0.9997 0.0811 0.0052 0.0186
-0.0002 0.0000 0.9997 -0.0811 -0.0052 -0.0186
0.9994 0.0004 0.0018 -0.0135 0.1524 -0.1312
-0.9994 -0.0004 -0.0018 0.0135 -0.1524 0.1312
-0.0005 -0.9995 0.0001 -0.0603 0.1794 0.2150
0.0005 0.9995 -0.0001 0.0603 -0.1794 -0.2150
0.9996 0.0004 -0.9979 0.0675 0.1576 -0.1127
-0.9996 -0.0004 0.9979 -0.0675 -0.1576 0.1127
